data_8103300
loop_
_publ_author_name
'Shao-Bin Miao'
'Lei Cao'
'Bao-Ming Ji'

_publ_section_title
;
 Crystal structure of
 1-[bis(p-toluenesulfonyl)amino]-2-(p-toluenesulfonylamino)-3-nitrobenzene,
 C27H25N3O8S3
;
_journal_issue 1
_journal_name_full 'Zeitschrift f\"ur Kristallographie - New Crystal Structures'
_journal_page_first 41
_journal_volume 227
_journal_year 2012
_chemical_formula_sum 'C27 H25 N3 O8 S3'
_chemical_formula_weight 615.68
_space_group_IT_number 2
_symmetry_cell_setting triclinic
_symmetry_space_group_name_Hall '-P 1'
_symmetry_space_group_name_H-M 'P -1'
_atom_sites_solution_hydrogens geom
_atom_sites_solution_primary direct
_atom_sites_solution_secondary difmap
_audit_creation_method SHELXL-97
_cell_angle_alpha 108.5760(10)
_cell_angle_beta 95.6530(10)
_cell_angle_gamma 105.3240(10)
_cell_formula_units_Z 2
_cell_length_a 10.2147(11)
_cell_length_b 10.3124(11)
_cell_length_c 14.9403(17)
_cell_measurement_reflns_used 2376
_cell_measurement_temperature 295(2)
_cell_measurement_theta_max 21.60
_cell_measurement_theta_min 2.32
_cell_volume 1409.7(3)
_computing_cell_refinement 'Bruker SMART'
_computing_data_collection 'Bruker SMART'
_computing_data_reduction 'Bruker SAINT'
_computing_molecular_graphics 'Bruker SHELXTL'
_computing_publication_material 'Bruker SHELXTL'
_computing_structure_refinement 'SHELXL-97 (Sheldrick, 1997)'
_computing_structure_solution 'SHELXS-97 (Sheldrick, 1990)'
_diffrn_ambient_temperature 295(2)
_diffrn_measured_fraction_theta_full 0.991
_diffrn_measured_fraction_theta_max 0.991
_diffrn_measurement_device_type 'CCD area detector'
_diffrn_measurement_method 'phi and omega scans'
_diffrn_radiation_monochromator graphite
_diffrn_radiation_source 'fine-focus sealed tube'
_diffrn_radiation_type MoK\a
_diffrn_radiation_wavelength 0.71073
_diffrn_reflns_av_R_equivalents 0.0261
_diffrn_reflns_av_sigmaI/netI 0.0429
_diffrn_reflns_limit_h_max 12
_diffrn_reflns_limit_h_min -12
_diffrn_reflns_limit_k_max 12
_diffrn_reflns_limit_k_min -12
_diffrn_reflns_limit_l_max 18
_diffrn_reflns_limit_l_min -17
_diffrn_reflns_number 10853
_diffrn_reflns_theta_full 25.50
_diffrn_reflns_theta_max 25.50
_diffrn_reflns_theta_min 2.32
_exptl_absorpt_coefficient_mu 0.318
_exptl_absorpt_correction_T_max 0.9671
_exptl_absorpt_correction_T_min 0.9032
_exptl_absorpt_correction_type multi-scan
_exptl_absorpt_process_details sadabs
_exptl_crystal_colour yellow
_exptl_crystal_density_diffrn 1.450
_exptl_crystal_density_method 'not measured'
_exptl_crystal_description block
_exptl_crystal_F_000 640
_exptl_crystal_size_max 0.33
_exptl_crystal_size_mid 0.21
_exptl_crystal_size_min 0.11
_refine_diff_density_max 0.249
_refine_diff_density_min -0.276
_refine_diff_density_rms 0.043
_refine_ls_extinction_method none
_refine_ls_goodness_of_fit_ref 1.041
_refine_ls_hydrogen_treatment constr
_refine_ls_matrix_type full
_refine_ls_number_parameters 373
_refine_ls_number_reflns 5210
_refine_ls_number_restraints 0
_refine_ls_restrained_S_all 1.041
_refine_ls_R_factor_all 0.0774
_refine_ls_R_factor_gt 0.0462
_refine_ls_shift/su_max 0.003
_refine_ls_shift/su_mean 0.000
_refine_ls_structure_factor_coef Fsqd
_refine_ls_weighting_details 'calc w=1/[\s^2^(Fo^2^)+(0.0456P)^2^+0.4583P] where P=(Fo^2^+2Fc^2^)/3'
_refine_ls_weighting_scheme calc
_refine_ls_wR_factor_gt 0.1017
_refine_ls_wR_factor_ref 0.1176
_reflns_number_gt 3470
_reflns_number_total 5210
_reflns_threshold_expression >2sigma(I)
_cod_data_source_file 1267-3642.cff
_cod_data_source_block aa
_cod_depositor_comments
;
The following automatic conversions were performed:

'_symmetry_cell_setting' value 'Triclinic' changed to 'triclinic'
according to /home/saulius/struct/CIF-dictionaries/cif_core.dic
dictionary named 'cif_core.dic' version 2.4.1 from 2010-06-29.

Automatic conversion script
Id: cif_fix_values 1715 2011-07-08 13:25:40Z adriana 
;
_cod_original_sg_symbol_H-M P-1
_cod_database_code 8103300

loop_
_symmetry_equiv_pos_as_xyz
'x, y, z'
'-x, -y, -z'

loop_
_atom_site_label
_atom_site_type_symbol
_atom_site_fract_x
_atom_site_fract_y
_atom_site_fract_z
_atom_site_U_iso_or_equiv
_atom_site_adp_type
_atom_site_occupancy
_atom_site_symmetry_multiplicity
_atom_site_calc_flag
_atom_site_refinement_flags
S1 S 0.55004(7) 0.51824(8) 0.29692(5) 0.0525(2) Uani 1 1 d .
S2 S 0.05974(8) 0.55141(9) 0.22991(6) 0.0564(2) Uani 1 1 d .
S3 S 0.14808(7) 0.29322(8) 0.14558(5) 0.0525(2) Uani 1 1 d .
O1 O 0.7343(3) 0.7543(4) 0.1416(3) 0.1355(13) Uani 1 1 d .
O2 O 0.6623(3) 0.8308(3) 0.2728(2) 0.0940(8) Uani 1 1 d .
O3 O 0.6152(2) 0.4851(2) 0.21661(14) 0.0665(6) Uani 1 1 d .
O4 O 0.4744(2) 0.4083(2) 0.32811(15) 0.0695(6) Uani 1 1 d .
O5 O 0.0477(2) 0.6590(3) 0.19263(17) 0.0807(7) Uani 1 1 d .
O6 O -0.0589(2) 0.4395(2) 0.22538(16) 0.0755(7) Uani 1 1 d .
O7 O 0.2614(2) 0.2767(2) 0.10031(15) 0.0635(6) Uani 1 1 d .
O8 O 0.1372(2) 0.2694(2) 0.23338(14) 0.0672(6) Uani 1 1 d .
N1 N 0.6427(3) 0.7587(3) 0.1871(3) 0.0784(9) Uani 1 1 d .
N2 N 0.4384(2) 0.5995(2) 0.27239(16) 0.0502(6) Uani 1 1 d .
H2D H 0.3664 0.5698 0.2954 0.075 Uiso 1 1 d R
N3 N 0.1639(2) 0.4707(2) 0.16926(16) 0.0473(6) Uani 1 1 d .
C1 C 0.4998(3) 0.6769(3) 0.1369(2) 0.0544(7) Uani 1 1 d .
C2 C 0.4040(3) 0.6098(3) 0.18126(19) 0.0459(7) Uani 1 1 d .
C3 C 0.2670(3) 0.5492(3) 0.12996(19) 0.0457(6) Uani 1 1 d .
C4 C 0.2302(3) 0.5555(3) 0.0407(2) 0.0567(8) Uani 1 1 d .
H4 H 0.1377 0.5174 0.0095 0.068 Uiso 1 1 calc R
C5 C 0.3281(4) 0.6175(4) -0.0031(2) 0.0685(9) Uani 1 1 d .
H5 H 0.3031 0.6197 -0.0640 0.082 Uiso 1 1 calc R
C6 C 0.4629(4) 0.6754(4) 0.0448(3) 0.0694(9) Uani 1 1 d .
H6 H 0.5308 0.7145 0.0152 0.083 Uiso 1 1 calc R
C7 C 0.6735(3) 0.6461(3) 0.3974(2) 0.0484(7) Uani 1 1 d .
C8 C 0.8072(3) 0.7033(3) 0.3881(2) 0.0638(9) Uani 1 1 d .
H8 H 0.8310 0.6795 0.3278 0.077 Uiso 1 1 calc R
C9 C 0.9058(3) 0.7966(4) 0.4692(2) 0.0672(9) Uani 1 1 d .
H9 H 0.9961 0.8346 0.4625 0.081 Uiso 1 1 calc R
C10 C 0.8742(3) 0.8346(3) 0.5594(2) 0.0590(8) Uani 1 1 d .
C11 C 0.7401(3) 0.7747(3) 0.5668(2) 0.0638(8) Uani 1 1 d .
H11 H 0.7167 0.7978 0.6272 0.077 Uiso 1 1 calc R
C12 C 0.6401(3) 0.6819(3) 0.4875(2) 0.0583(8) Uani 1 1 d .
H12 H 0.5503 0.6432 0.4945 0.070 Uiso 1 1 calc R
C13 C 0.9835(4) 0.9355(4) 0.6469(2) 0.0865(12) Uani 1 1 d .
H13A H 1.0737 0.9394 0.6324 0.130 Uiso 1 1 calc R
H13B H 0.9725 0.9014 0.6993 0.130 Uiso 1 1 calc R
H13C H 0.9740 1.0301 0.6647 0.130 Uiso 1 1 calc R
C14 C 0.1510(3) 0.6367(3) 0.3489(2) 0.0597(8) Uani 1 1 d .
C15 C 0.2282(3) 0.7803(4) 0.3824(3) 0.0798(10) Uani 1 1 d .
H15 H 0.2349 0.8324 0.3415 0.096 Uiso 1 1 calc R
C16 C 0.2953(4) 0.8453(5) 0.4778(4) 0.1159(18) Uani 1 1 d .
H16 H 0.3450 0.9430 0.5014 0.139 Uiso 1 1 calc R
C17 C 0.2907(6) 0.7697(7) 0.5383(4) 0.135(2) Uani 1 1 d .
C18 C 0.2145(6) 0.6265(6) 0.5035(3) 0.128(2) Uani 1 1 d .
H18 H 0.2105 0.5744 0.5443 0.154 Uiso 1 1 calc R
C19 C 0.1438(4) 0.5580(4) 0.4092(3) 0.0876(12) Uani 1 1 d .
H19 H 0.0923 0.4609 0.3865 0.105 Uiso 1 1 calc R
C20 C 0.3662(7) 0.8424(7) 0.6439(4) 0.237(5) Uani 1 1 d .
H20A H 0.4174 0.9409 0.6560 0.355 Uiso 1 1 calc R
H20B H 0.4288 0.7926 0.6569 0.355 Uiso 1 1 calc R
H20C H 0.2998 0.8392 0.6850 0.355 Uiso 1 1 calc R
C21 C -0.0075(3) 0.1949(3) 0.0628(2) 0.0514(7) Uani 1 1 d .
C22 C -0.0133(3) 0.1797(3) -0.0328(2) 0.0614(8) Uani 1 1 d .
H22 H 0.0651 0.2200 -0.0536 0.074 Uiso 1 1 calc R
C23 C -0.1381(4) 0.1034(3) -0.0971(2) 0.0701(9) Uani 1 1 d .
H23 H -0.1429 0.0934 -0.1615 0.084 Uiso 1 1 calc R
C24 C -0.2549(3) 0.0420(3) -0.0686(3) 0.0653(9) Uani 1 1 d .
C25 C -0.2454(3) 0.0562(4) 0.0260(3) 0.0737(10) Uani 1 1 d .
H25 H -0.3233 0.0133 0.0462 0.088 Uiso 1 1 calc R
C26 C -0.1231(3) 0.1325(3) 0.0926(2) 0.0657(9) Uani 1 1 d .
H26 H -0.1190 0.1417 0.1569 0.079 Uiso 1 1 calc R
C27 C -0.3898(4) -0.0400(4) -0.1409(3) 0.1001(13) Uani 1 1 d .
H27A H -0.4300 0.0269 -0.1555 0.150 Uiso 1 1 calc R
H27B H -0.4525 -0.0975 -0.1142 0.150 Uiso 1 1 calc R
H27C H -0.3723 -0.1014 -0.1988 0.150 Uiso 1 1 calc R

loop_
_atom_site_aniso_label
_atom_site_aniso_U_11
_atom_site_aniso_U_22
_atom_site_aniso_U_33
_atom_site_aniso_U_23
_atom_site_aniso_U_13
_atom_site_aniso_U_12
S1 0.0508(4) 0.0545(5) 0.0511(5) 0.0179(4) 0.0088(3) 0.0167(3)
S2 0.0480(4) 0.0658(5) 0.0572(5) 0.0208(4) 0.0094(4) 0.0230(4)
S3 0.0498(4) 0.0482(4) 0.0567(5) 0.0213(4) 0.0022(3) 0.0105(3)
O1 0.0712(19) 0.179(3) 0.162(3) 0.078(3) 0.057(2) 0.0163(19)
O2 0.0731(17) 0.0714(17) 0.110(2) 0.0215(16) 0.0016(16) -0.0015(13)
O3 0.0698(13) 0.0801(15) 0.0536(13) 0.0148(11) 0.0198(11) 0.0385(12)
O4 0.0727(14) 0.0577(13) 0.0719(15) 0.0305(11) 0.0034(11) 0.0055(11)
O5 0.0969(17) 0.0957(18) 0.0864(17) 0.0504(15) 0.0295(14) 0.0638(15)
O6 0.0463(12) 0.0847(16) 0.0772(16) 0.0152(13) 0.0156(11) 0.0070(11)
O7 0.0534(12) 0.0512(12) 0.0861(16) 0.0207(11) 0.0158(11) 0.0205(10)
O8 0.0735(14) 0.0659(14) 0.0575(13) 0.0333(11) -0.0045(11) 0.0070(11)
N1 0.063(2) 0.073(2) 0.105(3) 0.043(2) 0.026(2) 0.0135(16)
N2 0.0406(12) 0.0653(15) 0.0452(14) 0.0189(12) 0.0101(10) 0.0177(11)
N3 0.0455(13) 0.0439(13) 0.0530(14) 0.0172(11) 0.0102(11) 0.0149(10)
C1 0.0541(18) 0.0478(17) 0.067(2) 0.0245(15) 0.0207(15) 0.0163(14)
C2 0.0523(16) 0.0412(15) 0.0453(17) 0.0155(13) 0.0113(13) 0.0161(13)
C3 0.0503(16) 0.0434(15) 0.0441(17) 0.0156(13) 0.0088(13) 0.0164(13)
C4 0.070(2) 0.0559(18) 0.0507(19) 0.0221(15) 0.0080(15) 0.0275(16)
C5 0.095(3) 0.075(2) 0.054(2) 0.0325(18) 0.023(2) 0.043(2)
C6 0.090(3) 0.068(2) 0.077(2) 0.0430(19) 0.044(2) 0.037(2)
C7 0.0404(15) 0.0589(18) 0.0486(17) 0.0232(14) 0.0091(13) 0.0152(13)
C8 0.0500(18) 0.083(2) 0.059(2) 0.0247(18) 0.0185(16) 0.0192(17)
C9 0.0419(17) 0.084(2) 0.072(2) 0.032(2) 0.0126(17) 0.0100(16)
C10 0.0486(17) 0.066(2) 0.060(2) 0.0327(17) 0.0025(15) 0.0060(15)
C11 0.0581(19) 0.081(2) 0.0458(18) 0.0255(17) 0.0082(15) 0.0091(17)
C12 0.0448(16) 0.075(2) 0.0537(19) 0.0285(16) 0.0114(15) 0.0087(15)
C13 0.070(2) 0.093(3) 0.076(3) 0.039(2) -0.0079(19) -0.010(2)
C14 0.0531(18) 0.063(2) 0.061(2) 0.0129(17) 0.0093(15) 0.0262(16)
C15 0.057(2) 0.070(2) 0.094(3) 0.008(2) 0.011(2) 0.0187(18)
C16 0.070(3) 0.089(3) 0.134(5) -0.030(3) -0.019(3) 0.036(2)
C17 0.145(4) 0.143(5) 0.087(4) -0.033(3) -0.045(3) 0.110(4)
C18 0.211(6) 0.129(4) 0.060(3) 0.011(3) -0.008(3) 0.118(4)
C19 0.130(3) 0.078(3) 0.059(2) 0.016(2) 0.009(2) 0.053(2)
C20 0.296(8) 0.230(7) 0.112(4) -0.081(4) -0.117(5) 0.199(7)
C21 0.0533(17) 0.0473(16) 0.0497(18) 0.0180(14) 0.0046(14) 0.0107(13)
C22 0.071(2) 0.0538(18) 0.054(2) 0.0173(16) 0.0123(17) 0.0137(16)
C23 0.093(3) 0.059(2) 0.048(2) 0.0124(16) -0.0040(19) 0.0223(19)
C24 0.063(2) 0.0455(18) 0.071(2) 0.0063(16) -0.0090(18) 0.0167(16)
C25 0.057(2) 0.065(2) 0.078(3) 0.0146(19) 0.0053(18) 0.0015(16)
C26 0.063(2) 0.065(2) 0.057(2) 0.0205(17) 0.0088(16) 0.0015(16)
C27 0.083(3) 0.080(3) 0.101(3) 0.001(2) -0.034(2) 0.025(2)

loop_
_atom_type_symbol
_atom_type_description
_atom_type_scat_dispersion_real
_atom_type_scat_dispersion_imag
_atom_type_scat_source
C C 0.0033 0.0016 'International Tables Vol C Tables 4.2.6.8 and 6.1.1.4'
H H 0.0000 0.0000 'International Tables Vol C Tables 4.2.6.8 and 6.1.1.4'
N N 0.0061 0.0033 'International Tables Vol C Tables 4.2.6.8 and 6.1.1.4'
O O 0.0106 0.0060 'International Tables Vol C Tables 4.2.6.8 and 6.1.1.4'
S S 0.1246 0.1234 'International Tables Vol C Tables 4.2.6.8 and 6.1.1.4'

loop_
_geom_angle_atom_site_label_1
_geom_angle_atom_site_label_2
_geom_angle_atom_site_label_3
_geom_angle
O3 S1 O4 121.52(14)
O3 S1 N2 106.93(12)
O4 S1 N2 105.70(13)
O3 S1 C7 109.04(13)
O4 S1 C7 106.72(13)
N2 S1 C7 105.93(12)
O6 S2 O5 120.75(15)
O6 S2 N3 106.14(12)
O5 S2 N3 106.32(12)
O6 S2 C14 109.11(15)
O5 S2 C14 108.21(15)
N3 S2 C14 105.23(12)
O7 S3 O8 121.19(13)
O7 S3 N3 102.67(11)
O8 S3 N3 106.62(12)
O7 S3 C21 109.90(14)
O8 S3 C21 109.12(13)
N3 S3 C21 106.14(12)
O1 N1 O2 123.8(3)
O1 N1 C1 118.6(4)
O2 N1 C1 117.6(3)
C2 N2 S1 123.81(18)
C2 N2 H2D 113.1
S1 N2 H2D 106.6
C3 N3 S2 120.06(17)
C3 N3 S3 117.14(17)
S2 N3 S3 122.70(13)
C6 C1 C2 121.7(3)
C6 C1 N1 116.6(3)
C2 C1 N1 121.6(3)
C1 C2 C3 116.1(3)
C1 C2 N2 123.9(3)
C3 C2 N2 120.0(2)
C4 C3 C2 121.6(3)
C4 C3 N3 119.4(2)
C2 C3 N3 118.9(2)
C5 C4 C3 121.0(3)
C5 C4 H4 119.5
C3 C4 H4 119.5
C6 C5 C4 118.6(3)
C6 C5 H5 120.7
C4 C5 H5 120.7
C5 C6 C1 120.9(3)
C5 C6 H6 119.6
C1 C6 H6 119.6
C8 C7 C12 119.6(3)
C8 C7 S1 120.1(2)
C12 C7 S1 120.1(2)
C7 C8 C9 119.4(3)
C7 C8 H8 120.3
C9 C8 H8 120.3
C10 C9 C8 121.8(3)
C10 C9 H9 119.1
C8 C9 H9 119.1
C9 C10 C11 117.6(3)
C9 C10 C13 120.9(3)
C11 C10 C13 121.5(3)
C12 C11 C10 121.9(3)
C12 C11 H11 119.1
C10 C11 H11 119.1
C11 C12 C7 119.8(3)
C11 C12 H12 120.1
C7 C12 H12 120.1
C10 C13 H13A 109.5
C10 C13 H13B 109.5
H13A C13 H13B 109.5
C10 C13 H13C 109.5
H13A C13 H13C 109.5
H13B C13 H13C 109.5
C15 C14 C19 120.6(3)
C15 C14 S2 120.4(3)
C19 C14 S2 119.0(3)
C14 C15 C16 118.7(4)
C14 C15 H15 120.6
C16 C15 H15 120.6
C17 C16 C15 121.7(5)
C17 C16 H16 119.2
C15 C16 H16 119.2
C16 C17 C18 118.7(4)
C16 C17 C20 121.4(6)
C18 C17 C20 119.9(7)
C17 C18 C19 121.5(5)
C17 C18 H18 119.3
C19 C18 H18 119.3
C18 C19 C14 118.7(4)
C18 C19 H19 120.6
C14 C19 H19 120.6
C17 C20 H20A 109.5
C17 C20 H20B 109.5
H20A C20 H20B 109.5
C17 C20 H20C 109.5
H20A C20 H20C 109.5
H20B C20 H20C 109.5
C26 C21 C22 120.4(3)
C26 C21 S3 120.2(2)
C22 C21 S3 119.4(2)
C21 C22 C23 118.6(3)
C21 C22 H22 120.7
C23 C22 H22 120.7
C24 C23 C22 122.0(3)
C24 C23 H23 119.0
C22 C23 H23 119.0
C25 C24 C23 118.1(3)
C25 C24 C27 121.4(3)
C23 C24 C27 120.5(3)
C24 C25 C26 121.7(3)
C24 C25 H25 119.1
C26 C25 H25 119.1
C21 C26 C25 119.2(3)
C21 C26 H26 120.4
C25 C26 H26 120.4
C24 C27 H27A 109.5
C24 C27 H27B 109.5
H27A C27 H27B 109.5
C24 C27 H27C 109.5
H27A C27 H27C 109.5
H27B C27 H27C 109.5

loop_
_geom_bond_atom_site_label_1
_geom_bond_atom_site_label_2
_geom_bond_distance
S1 O3 1.420(2)
S1 O4 1.430(2)
S1 N2 1.660(2)
S1 C7 1.752(3)
S2 O6 1.414(2)
S2 O5 1.418(2)
S2 N3 1.681(2)
S2 C14 1.745(3)
S3 O7 1.418(2)
S3 O8 1.419(2)
S3 N3 1.709(2)
S3 C21 1.745(3)
O1 N1 1.212(4)
O2 N1 1.223(4)
N1 C1 1.461(4)
N2 C2 1.416(3)
N2 H2D 0.8664
N3 C3 1.443(3)
C1 C6 1.384(4)
C1 C2 1.392(4)
C2 C3 1.399(4)
C3 C4 1.376(4)
C4 C5 1.376(4)
C4 H4 0.9300
C5 C6 1.365(5)
C5 H5 0.9300
C6 H6 0.9300
C7 C8 1.377(4)
C7 C12 1.381(4)
C8 C9 1.383(4)
C8 H8 0.9300
C9 C10 1.375(4)
C9 H9 0.9300
C10 C11 1.377(4)
C10 C13 1.507(4)
C11 C12 1.373(4)
C11 H11 0.9300
C12 H12 0.9300
C13 H13A 0.9600
C13 H13B 0.9600
C13 H13C 0.9600
C14 C15 1.377(4)
C14 C19 1.387(5)
C15 C16 1.382(6)
C15 H15 0.9300
C16 C17 1.366(7)
C16 H16 0.9300
C17 C18 1.372(7)
C17 C20 1.532(6)
C18 C19 1.378(5)
C18 H18 0.9300
C19 H19 0.9300
C20 H20A 0.9600
C20 H20B 0.9600
C20 H20C 0.9600
C21 C26 1.375(4)
C21 C22 1.380(4)
C22 C23 1.383(4)
C22 H22 0.9300
C23 C24 1.370(4)
C23 H23 0.9300
C24 C25 1.365(5)
C24 C27 1.512(4)
C25 C26 1.380(4)
C25 H25 0.9300
C26 H26 0.9300
C27 H27A 0.9600
C27 H27B 0.9600
C27 H27C 0.9600

loop_
_geom_torsion_atom_site_label_1
_geom_torsion_atom_site_label_2
_geom_torsion_atom_site_label_3
_geom_torsion_atom_site_label_4
_geom_torsion
O3 S1 N2 C2 8.8(2)
O4 S1 N2 C2 -121.9(2)
C7 S1 N2 C2 125.0(2)
O6 S2 N3 C3 157.5(2)
O5 S2 N3 C3 27.7(2)
C14 S2 N3 C3 -86.9(2)
O6 S2 N3 S3 -18.9(2)
O5 S2 N3 S3 -148.67(16)
C14 S2 N3 S3 96.67(18)
O7 S3 N3 C3 7.5(2)
O8 S3 N3 C3 135.9(2)
C21 S3 N3 C3 -107.9(2)
O7 S3 N3 S2 -176.02(15)
O8 S3 N3 S2 -47.62(18)
C21 S3 N3 S2 68.62(18)
O1 N1 C1 C6 -39.1(4)
O2 N1 C1 C6 139.1(3)
O1 N1 C1 C2 143.9(3)
O2 N1 C1 C2 -37.9(4)
C6 C1 C2 C3 -4.0(4)
N1 C1 C2 C3 172.8(3)
C6 C1 C2 N2 175.4(3)
N1 C1 C2 N2 -7.7(4)
S1 N2 C2 C1 -59.9(3)
S1 N2 C2 C3 119.6(2)
C1 C2 C3 C4 0.3(4)
N2 C2 C3 C4 -179.2(2)
C1 C2 C3 N3 176.4(2)
N2 C2 C3 N3 -3.1(4)
S2 N3 C3 C4 -85.2(3)
S3 N3 C3 C4 91.4(3)
S2 N3 C3 C2 98.6(3)
S3 N3 C3 C2 -84.8(3)
C2 C3 C4 C5 2.4(4)
N3 C3 C4 C5 -173.7(3)
C3 C4 C5 C6 -1.3(5)
C4 C5 C6 C1 -2.4(5)
C2 C1 C6 C5 5.2(5)
N1 C1 C6 C5 -171.8(3)
O3 S1 C7 C8 3.7(3)
O4 S1 C7 C8 136.7(2)
N2 S1 C7 C8 -111.0(3)
O3 S1 C7 C12 -171.4(2)
O4 S1 C7 C12 -38.4(3)
N2 S1 C7 C12 73.9(3)
C12 C7 C8 C9 -0.4(5)
S1 C7 C8 C9 -175.6(2)
C7 C8 C9 C10 -0.3(5)
C8 C9 C10 C11 0.9(5)
C8 C9 C10 C13 179.5(3)
C9 C10 C11 C12 -0.9(5)
C13 C10 C11 C12 -179.5(3)
C10 C11 C12 C7 0.3(5)
C8 C7 C12 C11 0.4(5)
S1 C7 C12 C11 175.6(2)
O6 S2 C14 C15 -150.4(2)
O5 S2 C14 C15 -17.2(3)
N3 S2 C14 C15 96.1(3)
O6 S2 C14 C19 29.2(3)
O5 S2 C14 C19 162.3(3)
N3 S2 C14 C19 -84.4(3)
C19 C14 C15 C16 -1.6(5)
S2 C14 C15 C16 177.9(3)
C14 C15 C16 C17 2.2(6)
C15 C16 C17 C18 -1.5(7)
C15 C16 C17 C20 179.6(4)
C16 C17 C18 C19 0.3(8)
C20 C17 C18 C19 179.2(4)
C17 C18 C19 C14 0.2(7)
C15 C14 C19 C18 0.5(5)
S2 C14 C19 C18 -179.1(3)
O7 S3 C21 C26 146.7(2)
O8 S3 C21 C26 11.6(3)
N3 S3 C21 C26 -102.9(3)
O7 S3 C21 C22 -33.0(3)
O8 S3 C21 C22 -168.1(2)
N3 S3 C21 C22 77.4(3)
C26 C21 C22 C23 1.3(5)
S3 C21 C22 C23 -178.9(2)
C21 C22 C23 C24 -0.5(5)
C22 C23 C24 C25 -0.8(5)
C22 C23 C24 C27 179.6(3)
C23 C24 C25 C26 1.4(5)
C27 C24 C25 C26 -179.1(3)
C22 C21 C26 C25 -0.8(5)
S3 C21 C26 C25 179.5(3)
C24 C25 C26 C21 -0.6(5)
